data_4023613
loop_
_publ_author_name
'Nicolas Proust'
'Judith C. Gallucci'
'Leo A. Paquette'

_publ_section_title
;
 Neighboring Group Participation by Sulfonamido Nitrogen
;
_journal_name_full 'Journal of Organic Chemistry'
_journal_page_first 6279
_journal_page_last 6282
_journal_paper_doi 10.1021/jo800952m
_journal_volume 73
_journal_year 2008
_chemical_compound_source 'synthesis as described'
_chemical_formula_moiety 'C24 H24 Br2 N2 O4 S2'
_chemical_formula_sum 'C24 H24 Br2 N2 O4 S2'
_chemical_formula_weight 628.39
_chemical_name_common 'Paquette 1642b'
_chemical_name_systematic
;
 ?
;
_space_group_IT_number 14
_symmetry_cell_setting monoclinic
_symmetry_Int_Tables_number 14
_symmetry_space_group_name_Hall '-P 2yn'
_symmetry_space_group_name_H-M 'P 1 21/n 1'
_atom_sites_solution_hydrogens geom
_atom_sites_solution_primary direct
_atom_sites_solution_secondary difmap
_audit_conform_dict_location ftp://ftp.iucr.org/pub/cif_core.dic
_audit_conform_dict_name cif_core.dic
_audit_conform_dict_version 2.3
_audit_creation_date 2008-04-03T11:27:25-00:00
_audit_creation_method 'WinGX routine CIF_UPDATE'
_cell_angle_alpha 90
_cell_angle_beta 98.690(1)
_cell_angle_gamma 90
_cell_formula_units_Z 4
_cell_length_a 8.0838(1)
_cell_length_b 13.4772(2)
_cell_length_c 22.9987(3)
_cell_measurement_reflns_used 5934
_cell_measurement_temperature 200(2)
_cell_measurement_theta_max 27.485
_cell_measurement_theta_min 2.037
_cell_measurement_wavelength 0.71073
_cell_volume 2476.87(6)
_computing_cell_refinement 'HKL Scalepack (Otwinowski & Minor 1997)'
_computing_data_collection 'Collect (Nonius BV, 1997-2000)'
_computing_data_reduction 'HKL Denzo and Scalepack (Otwinowski & Minor 1997)'
_computing_molecular_graphics 'Ortep-3 for Windows (Farrugia, 1997)'
_computing_publication_material 'WinGX publication routines (Farrugia, 1999)'
_computing_structure_refinement 'SHELXL-97 (Sheldrick, 1997)'
_computing_structure_solution 'SHELXS-86 (Sheldrick, 1986)'
_diffrn_ambient_temperature 200(2)
_diffrn_detector 'CCD plate'
_diffrn_detector_area_resol_mean 9
_diffrn_measured_fraction_theta_full 0.996
_diffrn_measured_fraction_theta_max 0.996
_diffrn_measurement_device '95mm CCD camera on \k-goniostat'
_diffrn_measurement_device_type 'Nonius KappaCCD'
_diffrn_measurement_method 'phi and omega scans'
_diffrn_orient_matrix_type 'by Nonius Collect from scalepack cell'
_diffrn_orient_matrix_UB_11 0.942502E-1
_diffrn_orient_matrix_UB_12 0.823222E-1
_diffrn_orient_matrix_UB_13 -0.4601E-3
_diffrn_orient_matrix_UB_21 0.193967E-1
_diffrn_orient_matrix_UB_22 -0.21826E-1
_diffrn_orient_matrix_UB_23 0.682125E-1
_diffrn_orient_matrix_UB_31 0.312538E-1
_diffrn_orient_matrix_UB_32 -0.257751E-1
_diffrn_orient_matrix_UB_33 -0.171345E-1
_diffrn_radiation_monochromator graphite
_diffrn_radiation_probe x-ray
_diffrn_radiation_type MoK\a
_diffrn_radiation_wavelength 0.71073
_diffrn_reflns_av_R_equivalents 0.048
_diffrn_reflns_limit_h_max 10
_diffrn_reflns_limit_h_min -10
_diffrn_reflns_limit_k_max 17
_diffrn_reflns_limit_k_min -17
_diffrn_reflns_limit_l_max 29
_diffrn_reflns_limit_l_min -29
_diffrn_reflns_number 41200
_diffrn_reflns_theta_full 27.52
_diffrn_reflns_theta_max 27.52
_diffrn_reflns_theta_min 2.34
_diffrn_source 'Enraf Nonius FR590'
_exptl_absorpt_coefficient_mu 3.476
_exptl_absorpt_correction_T_max 0.517
_exptl_absorpt_correction_T_min 0.433
_exptl_absorpt_correction_type multi-scan
_exptl_absorpt_process_details 'HKL Scalepack (Otwinowski & Minor, 1997)'
_exptl_crystal_colour colorless
_exptl_crystal_density_diffrn 1.685
_exptl_crystal_density_method 'not measured'
_exptl_crystal_description chunk
_exptl_crystal_F_000 1264
_exptl_crystal_size_max 0.23
_exptl_crystal_size_mid 0.23
_exptl_crystal_size_min 0.19
_refine_diff_density_max 0.755
_refine_diff_density_min -0.679
_refine_diff_density_rms 0.077
_refine_ls_extinction_method none
_refine_ls_goodness_of_fit_ref 1.055
_refine_ls_hydrogen_treatment constr
_refine_ls_matrix_type full
_refine_ls_number_parameters 309
_refine_ls_number_reflns 5699
_refine_ls_number_restraints 0
_refine_ls_restrained_S_all 1.055
_refine_ls_R_factor_all 0.0621
_refine_ls_R_factor_gt 0.0372
_refine_ls_shift/su_max 0.001
_refine_ls_shift/su_mean 0
_refine_ls_structure_factor_coef Fsqd
_refine_ls_weighting_details 'w=1/[\s^2^(Fo^2^)+(0.0441P)^2^+1.3001P] where P=(Fo^2^+2Fc^2^)/3'
_refine_ls_weighting_scheme calc
_refine_ls_wR_factor_gt 0.088
_refine_ls_wR_factor_ref 0.0954
_reflns_number_gt 4125
_reflns_number_total 5699
_reflns_threshold_expression >2sigma(I)
_cod_data_source_file jo800952m-file002.cif
_cod_data_source_block Paquette1642b
_cod_original_sg_symbol_H-M 'P 21/n'
_cod_database_code 4023613

loop_
_symmetry_equiv_pos_as_xyz
'x, y, z'
'-x+1/2, y+1/2, -z+1/2'
'-x, -y, -z'
'x-1/2, -y-1/2, z-1/2'

loop_
_atom_site_label
_atom_site_type_symbol
_atom_site_fract_x
_atom_site_fract_y
_atom_site_fract_z
_atom_site_U_iso_or_equiv
_atom_site_adp_type
_atom_site_occupancy
_atom_site_symmetry_multiplicity
_atom_site_calc_flag
_atom_site_refinement_flags
_atom_site_disorder_assembly
_atom_site_disorder_group
C1 C 0.2473(3) 0.3671(2) 0.20143(12) 0.0270(6) Uani 1 1 d . . .
H1 H 0.3513 0.3918 0.2263 0.032 Uiso 1 1 calc R . .
C2 C 0.1240(4) 0.4533(2) 0.19152(14) 0.0347(7) Uani 1 1 d . . .
H2A H 0.0901 0.4725 0.2296 0.042 Uiso 1 1 calc R . .
H2B H 0.0224 0.4316 0.165 0.042 Uiso 1 1 calc R . .
C3 C 0.1811(4) 0.2796(2) 0.23338(12) 0.0293(6) Uani 1 1 d . . .
H3 H 0.2698 0.2272 0.2386 0.035 Uiso 1 1 calc R . .
C4 C 0.0211(4) 0.2324(2) 0.20346(13) 0.0317(7) Uani 1 1 d . . .
H4A H -0.0138 0.18 0.2292 0.038 Uiso 1 1 calc R . .
H4B H -0.0684 0.2832 0.1975 0.038 Uiso 1 1 calc R . .
C5 C 0.0392(4) 0.2522(2) 0.09607(13) 0.0321(7) Uani 1 1 d . . .
C6 C -0.0894(4) 0.2447(2) 0.04911(15) 0.0417(8) Uani 1 1 d . . .
H6 H -0.1789 0.1994 0.0501 0.05 Uiso 1 1 calc R . .
C7 C -0.0840(4) 0.3076(3) -0.00160(15) 0.0484(10) Uani 1 1 d . . .
H7 H -0.1699 0.302 -0.0345 0.058 Uiso 1 1 calc R . .
C8 C 0.0307(5) 0.3690(3) -0.00307(14) 0.0425(9) Uani 1 1 d . . .
H8 H 0.0306 0.4085 -0.0373 0.051 Uiso 1 1 calc R . .
C9 C 0.1635(4) 0.3817(2) 0.04570(14) 0.0365(7) Uani 1 1 d . . .
H9 H 0.2475 0.4305 0.0442 0.044 Uiso 1 1 calc R . .
C10 C 0.1671(4) 0.3222(2) 0.09457(12) 0.0282(6) Uani 1 1 d . . .
C11 C 0.5948(4) 0.4241(2) 0.14631(13) 0.0335(7) Uani 1 1 d . . .
C12 C 0.5962(4) 0.4799(3) 0.09549(14) 0.0453(9) Uani 1 1 d . . .
H12 H 0.5497 0.4539 0.0582 0.054 Uiso 1 1 calc R . .
C13 C 0.6659(4) 0.5736(3) 0.09989(15) 0.0473(9) Uani 1 1 d . . .
H13 H 0.6655 0.6118 0.0652 0.057 Uiso 1 1 calc R . .
C14 C 0.7363(4) 0.6134(3) 0.15327(15) 0.0391(8) Uani 1 1 d . . .
C15 C 0.7375(4) 0.5554(3) 0.20312(14) 0.0361(7) Uani 1 1 d . . .
H15 H 0.7882 0.5805 0.2402 0.043 Uiso 1 1 calc R . .
C16 C 0.6661(4) 0.4616(2) 0.20002(13) 0.0329(7) Uani 1 1 d . . .
H16 H 0.6664 0.4234 0.2348 0.039 Uiso 1 1 calc R . .
C17 C 0.8113(5) 0.7160(3) 0.15748(18) 0.0525(10) Uani 1 1 d . . .
H17A H 0.867 0.7284 0.1232 0.079 Uiso 1 1 calc R . .
H17B H 0.8931 0.7212 0.1934 0.079 Uiso 1 1 calc R . .
H17C H 0.7225 0.7652 0.1586 0.079 Uiso 1 1 calc R . .
C18 C -0.1057(3) 0.0147(2) 0.10709(12) 0.0259(6) Uani 1 1 d . . .
C19 C -0.1031(4) -0.0535(2) 0.06218(13) 0.0333(7) Uani 1 1 d . . .
H19 H -0.002 -0.0674 0.0474 0.04 Uiso 1 1 calc R . .
C20 C -0.2498(4) -0.1008(2) 0.03927(14) 0.0358(7) Uani 1 1 d . . .
H20 H -0.2487 -0.1478 0.0085 0.043 Uiso 1 1 calc R . .
C21 C -0.3989(4) -0.0815(2) 0.06009(13) 0.0320(7) Uani 1 1 d . . .
C22 C -0.3987(4) -0.0106(2) 0.10401(13) 0.0325(7) Uani 1 1 d . . .
H22 H -0.5004 0.0052 0.1179 0.039 Uiso 1 1 calc R . .
C23 C -0.2534(4) 0.0371(2) 0.12775(13) 0.0288(7) Uani 1 1 d . . .
H23 H -0.2546 0.085 0.158 0.035 Uiso 1 1 calc R . .
C24 C -0.5562(4) -0.1351(3) 0.03591(15) 0.0444(9) Uani 1 1 d . . .
H24A H -0.5631 -0.1417 -0.0068 0.067 Uiso 1 1 calc R . .
H24B H -0.653 -0.0975 0.0449 0.067 Uiso 1 1 calc R . .
H24C H -0.5557 -0.2011 0.0538 0.067 Uiso 1 1 calc R . .
Br1 Br 0.21953(4) 0.56761(2) 0.157438(14) 0.03923(11) Uani 1 1 d . . .
Br2 Br 0.14171(5) 0.32161(3) 0.311839(14) 0.04625(12) Uani 1 1 d . . .
N1 N 0.2938(3) 0.33198(18) 0.14485(10) 0.0268(5) Uani 1 1 d . . .
N2 N 0.0408(3) 0.18892(17) 0.14644(10) 0.0289(6) Uani 1 1 d . . .
O1 O 0.4955(3) 0.26757(19) 0.08394(10) 0.0477(6) Uani 1 1 d . . .
O2 O 0.5574(3) 0.25348(17) 0.19270(11) 0.0430(6) Uani 1 1 d . . .
O3 O 0.2030(3) 0.05972(17) 0.10142(10) 0.0410(6) Uani 1 1 d . . .
O4 O 0.1186(3) 0.03483(16) 0.19964(9) 0.0392(5) Uani 1 1 d . . .
S1 S 0.49156(9) 0.30791(6) 0.14122(3) 0.03288(19) Uani 1 1 d . . .
S2 S 0.08271(9) 0.07043(6) 0.14060(3) 0.02858(17) Uani 1 1 d . . .

loop_
_atom_site_aniso_label
_atom_site_aniso_U_11
_atom_site_aniso_U_22
_atom_site_aniso_U_33
_atom_site_aniso_U_23
_atom_site_aniso_U_13
_atom_site_aniso_U_12
C1 0.0248(15) 0.0284(16) 0.0276(15) -0.0047(12) 0.0036(12) -0.0010(12)
C2 0.0338(17) 0.0316(17) 0.0390(18) -0.0013(14) 0.0063(14) -0.0020(14)
C3 0.0337(16) 0.0304(16) 0.0248(15) -0.0049(12) 0.0078(12) 0.0019(13)
C4 0.0358(17) 0.0264(16) 0.0333(17) -0.0003(13) 0.0070(13) -0.0016(13)
C5 0.0355(17) 0.0279(16) 0.0320(17) -0.0004(13) 0.0020(13) -0.0015(13)
C6 0.0379(19) 0.040(2) 0.043(2) 0.0040(15) -0.0082(15) -0.0129(15)
C7 0.0380(19) 0.062(3) 0.0362(19) -0.0137(18) -0.0231(16) 0.0077(19)
C8 0.069(2) 0.0355(19) 0.0252(16) 0.0128(14) 0.0132(16) 0.0129(18)
C9 0.0380(18) 0.0367(19) 0.0357(18) -0.0018(14) 0.0085(14) -0.0073(15)
C10 0.0260(15) 0.0326(16) 0.0259(14) -0.0032(13) 0.0030(12) -0.0003(13)
C11 0.0242(15) 0.0449(19) 0.0326(16) -0.0036(14) 0.0078(12) -0.0013(14)
C12 0.0366(19) 0.069(3) 0.0302(17) 0.0009(17) 0.0062(14) -0.0161(18)
C13 0.0394(19) 0.068(3) 0.0361(18) 0.0105(18) 0.0100(15) -0.0129(19)
C14 0.0272(17) 0.046(2) 0.045(2) -0.0010(16) 0.0090(14) 0.0004(15)
C15 0.0294(17) 0.047(2) 0.0315(16) -0.0041(15) 0.0043(13) 0.0000(15)
C16 0.0255(16) 0.0418(19) 0.0310(16) 0.0012(14) 0.0035(13) 0.0006(14)
C17 0.051(2) 0.046(2) 0.061(2) 0.0060(19) 0.0113(19) -0.0030(18)
C18 0.0281(15) 0.0232(15) 0.0263(14) 0.0029(12) 0.0040(12) -0.0032(12)
C19 0.0369(18) 0.0315(17) 0.0340(16) -0.0042(14) 0.0130(14) 0.0012(14)
C20 0.047(2) 0.0310(17) 0.0308(16) -0.0108(14) 0.0084(14) -0.0046(15)
C21 0.0380(17) 0.0299(17) 0.0270(15) 0.0016(13) 0.0018(13) -0.0070(14)
C22 0.0310(16) 0.0341(17) 0.0337(16) -0.0015(14) 0.0092(13) -0.0006(14)
C23 0.0309(16) 0.0286(16) 0.0274(15) -0.0061(12) 0.0065(12) -0.0026(13)
C24 0.045(2) 0.050(2) 0.0369(19) -0.0055(16) 0.0030(15) -0.0181(17)
Br1 0.0483(2) 0.02880(18) 0.03882(19) 0.00257(14) 0.00086(15) -0.00279(15)
Br2 0.0697(3) 0.0396(2) 0.03323(18) -0.00701(15) 0.02021(16) -0.00687(17)
N1 0.0233(12) 0.0336(14) 0.0232(12) -0.0060(10) 0.0030(10) -0.0023(11)
N2 0.0332(13) 0.0242(13) 0.0277(13) 0.0002(10) -0.0001(10) -0.0046(11)
O1 0.0373(13) 0.0587(16) 0.0503(15) -0.0233(12) 0.0174(11) -0.0030(12)
O2 0.0343(12) 0.0402(13) 0.0523(15) 0.0022(11) -0.0002(11) 0.0090(10)
O3 0.0275(12) 0.0464(14) 0.0505(14) -0.0021(11) 0.0102(10) 0.0010(10)
O4 0.0452(13) 0.0337(12) 0.0348(12) 0.0043(10) -0.0064(10) 0.0024(10)
S1 0.0247(4) 0.0389(5) 0.0359(4) -0.0072(3) 0.0074(3) 0.0011(3)
S2 0.0264(4) 0.0277(4) 0.0308(4) 0.0003(3) 0.0012(3) 0.0011(3)

loop_
_atom_type_symbol
_atom_type_description
_atom_type_scat_dispersion_real
_atom_type_scat_dispersion_imag
_atom_type_scat_source
C C 0.0033 0.0016 'International Tables Vol C Tables 4.2.6.8 and 6.1.1.4'
H H 0 0 'International Tables Vol C Tables 4.2.6.8 and 6.1.1.4'
Br Br -0.2901 2.4595 'International Tables Vol C Tables 4.2.6.8 and 6.1.1.4'
N N 0.0061 0.0033 'International Tables Vol C Tables 4.2.6.8 and 6.1.1.4'
O O 0.0106 0.006 'International Tables Vol C Tables 4.2.6.8 and 6.1.1.4'
S S 0.1246 0.1234 'International Tables Vol C Tables 4.2.6.8 and 6.1.1.4'

loop_
_geom_angle_atom_site_label_1
_geom_angle_atom_site_label_2
_geom_angle_atom_site_label_3
_geom_angle
_geom_angle_site_symmetry_1
_geom_angle_site_symmetry_3
_geom_angle_publ_flag
N1 C1 C2 111.0(2) . . ?
N1 C1 C3 109.2(2) . . ?
C2 C1 C3 113.0(2) . . ?
N1 C1 H1 107.8 . . ?
C2 C1 H1 107.8 . . ?
C3 C1 H1 107.8 . . ?
C1 C2 Br1 111.9(2) . . ?
C1 C2 H2A 109.2 . . ?
Br1 C2 H2A 109.2 . . ?
C1 C2 H2B 109.2 . . ?
Br1 C2 H2B 109.2 . . ?
H2A C2 H2B 107.9 . . ?
C4 C3 C1 116.3(2) . . ?
C4 C3 Br2 107.0(2) . . ?
C1 C3 Br2 109.69(19) . . ?
C4 C3 H3 107.8 . . ?
C1 C3 H3 107.8 . . ?
Br2 C3 H3 107.8 . . ?
N2 C4 C3 112.0(2) . . ?
N2 C4 H4A 109.2 . . ?
C3 C4 H4A 109.2 . . ?
N2 C4 H4B 109.2 . . ?
C3 C4 H4B 109.2 . . ?
H4A C4 H4B 107.9 . . ?
C6 C5 C10 119.9(3) . . ?
C6 C5 N2 119.9(3) . . ?
C10 C5 N2 120.1(3) . . ?
C5 C6 C7 118.3(3) . . ?
C5 C6 H6 120.8 . . ?
C7 C6 H6 120.8 . . ?
C8 C7 C6 121.6(3) . . ?
C8 C7 H7 119.2 . . ?
C6 C7 H7 119.2 . . ?
C7 C8 C9 121.8(3) . . ?
C7 C8 H8 119.1 . . ?
C9 C8 H8 119.1 . . ?
C10 C9 C8 119.2(3) . . ?
C10 C9 H9 120.4 . . ?
C8 C9 H9 120.4 . . ?
C9 C10 C5 119.1(3) . . ?
C9 C10 N1 122.0(3) . . ?
C5 C10 N1 118.8(3) . . ?
C16 C11 C12 119.9(3) . . ?
C16 C11 S1 120.9(2) . . ?
C12 C11 S1 119.1(2) . . ?
C13 C12 C11 119.2(3) . . ?
C13 C12 H12 120.4 . . ?
C11 C12 H12 120.4 . . ?
C12 C13 C14 122.0(3) . . ?
C12 C13 H13 119 . . ?
C14 C13 H13 119 . . ?
C13 C14 C15 117.8(3) . . ?
C13 C14 C17 121.4(3) . . ?
C15 C14 C17 120.8(3) . . ?
C14 C15 C16 121.4(3) . . ?
C14 C15 H15 119.3 . . ?
C16 C15 H15 119.3 . . ?
C11 C16 C15 119.7(3) . . ?
C11 C16 H16 120.2 . . ?
C15 C16 H16 120.2 . . ?
C14 C17 H17A 109.5 . . ?
C14 C17 H17B 109.5 . . ?
H17A C17 H17B 109.5 . . ?
C14 C17 H17C 109.5 . . ?
H17A C17 H17C 109.5 . . ?
H17B C17 H17C 109.5 . . ?
C23 C18 C19 120.8(3) . . ?
C23 C18 S2 119.3(2) . . ?
C19 C18 S2 119.9(2) . . ?
C20 C19 C18 118.9(3) . . ?
C20 C19 H19 120.6 . . ?
C18 C19 H19 120.6 . . ?
C19 C20 C21 121.5(3) . . ?
C19 C20 H20 119.2 . . ?
C21 C20 H20 119.2 . . ?
C20 C21 C22 118.3(3) . . ?
C20 C21 C24 121.0(3) . . ?
C22 C21 C24 120.6(3) . . ?
C23 C22 C21 121.1(3) . . ?
C23 C22 H22 119.5 . . ?
C21 C22 H22 119.5 . . ?
C22 C23 C18 119.3(3) . . ?
C22 C23 H23 120.3 . . ?
C18 C23 H23 120.3 . . ?
C21 C24 H24A 109.5 . . ?
C21 C24 H24B 109.5 . . ?
H24A C24 H24B 109.5 . . ?
C21 C24 H24C 109.5 . . ?
H24A C24 H24C 109.5 . . ?
H24B C24 H24C 109.5 . . ?
C10 N1 C1 119.5(2) . . ?
C10 N1 S1 121.54(19) . . ?
C1 N1 S1 118.92(18) . . ?
C5 N2 C4 119.6(2) . . ?
C5 N2 S2 119.2(2) . . ?
C4 N2 S2 120.9(2) . . ?
O2 S1 O1 120.80(15) . . ?
O2 S1 N1 107.63(13) . . ?
O1 S1 N1 106.18(12) . . ?
O2 S1 C11 106.67(14) . . ?
O1 S1 C11 108.75(15) . . ?
N1 S1 C11 105.93(14) . . ?
O4 S2 O3 120.38(14) . . ?
O4 S2 N2 105.28(13) . . ?
O3 S2 N2 108.55(13) . . ?
O4 S2 C18 108.05(13) . . ?
O3 S2 C18 107.81(14) . . ?
N2 S2 C18 105.90(13) . . ?

loop_
_geom_bond_atom_site_label_1
_geom_bond_atom_site_label_2
_geom_bond_distance
_geom_bond_site_symmetry_2
_geom_bond_publ_flag
C1 N1 1.485(4) . ?
C1 C2 1.525(4) . ?
C1 C3 1.528(4) . ?
C1 H1 1 . ?
C2 Br1 1.941(3) . ?
C2 H2A 0.99 . ?
C2 H2B 0.99 . ?
C3 C4 1.511(4) . ?
C3 Br2 1.963(3) . ?
C3 H3 1 . ?
C4 N2 1.467(4) . ?
C4 H4A 0.99 . ?
C4 H4B 0.99 . ?
C5 C6 1.385(4) . ?
C5 C10 1.403(4) . ?
C5 N2 1.437(4) . ?
C6 C7 1.448(5) . ?
C6 H6 0.95 . ?
C7 C8 1.247(5) . ?
C7 H7 0.95 . ?
C8 C9 1.441(5) . ?
C8 H8 0.95 . ?
C9 C10 1.378(4) . ?
C9 H9 0.95 . ?
C10 N1 1.430(4) . ?
C11 C16 1.378(4) . ?
C11 C12 1.392(5) . ?
C11 S1 1.770(3) . ?
C12 C13 1.380(5) . ?
C12 H12 0.95 . ?
C13 C14 1.381(5) . ?
C13 H13 0.95 . ?
C14 C15 1.386(5) . ?
C14 C17 1.507(5) . ?
C15 C16 1.387(5) . ?
C15 H15 0.95 . ?
C16 H16 0.95 . ?
C17 H17A 0.98 . ?
C17 H17B 0.98 . ?
C17 H17C 0.98 . ?
C18 C23 1.383(4) . ?
C18 C19 1.385(4) . ?
C18 S2 1.767(3) . ?
C19 C20 1.379(4) . ?
C19 H19 0.95 . ?
C20 C21 1.387(4) . ?
C20 H20 0.95 . ?
C21 C22 1.390(4) . ?
C21 C24 1.495(4) . ?
C22 C23 1.378(4) . ?
C22 H22 0.95 . ?
C23 H23 0.95 . ?
C24 H24A 0.98 . ?
C24 H24B 0.98 . ?
C24 H24C 0.98 . ?
N1 S1 1.646(2) . ?
N2 S2 1.642(2) . ?
O1 S1 1.430(2) . ?
O2 S1 1.426(2) . ?
O3 S2 1.429(2) . ?
O4 S2 1.428(2) . ?

loop_
_geom_torsion_atom_site_label_1
_geom_torsion_atom_site_label_2
_geom_torsion_atom_site_label_3
_geom_torsion_atom_site_label_4
_geom_torsion
_geom_torsion_site_symmetry_1
_geom_torsion_site_symmetry_2
_geom_torsion_site_symmetry_3
_geom_torsion_site_symmetry_4
_geom_torsion_publ_flag
N1 C1 C2 Br1 -62.2(3) . . . . ?
C3 C1 C2 Br1 174.71(19) . . . . ?
N1 C1 C3 C4 -64.4(3) . . . . ?
C2 C1 C3 C4 59.7(3) . . . . ?
N1 C1 C3 Br2 174.00(17) . . . . ?
C2 C1 C3 Br2 -62.0(3) . . . . ?
C1 C3 C4 N2 62.8(3) . . . . ?
Br2 C3 C4 N2 -174.22(19) . . . . ?
C10 C5 C6 C7 2.3(5) . . . . ?
N2 C5 C6 C7 -178.1(3) . . . . ?
C5 C6 C7 C8 -1.6(6) . . . . ?
C6 C7 C8 C9 -0.7(6) . . . . ?
C7 C8 C9 C10 2.2(5) . . . . ?
C8 C9 C10 C5 -1.4(5) . . . . ?
C8 C9 C10 N1 -179.0(3) . . . . ?
C6 C5 C10 C9 -0.8(5) . . . . ?
N2 C5 C10 C9 179.7(3) . . . . ?
C6 C5 C10 N1 176.8(3) . . . . ?
N2 C5 C10 N1 -2.7(4) . . . . ?
C16 C11 C12 C13 -1.5(5) . . . . ?
S1 C11 C12 C13 175.3(3) . . . . ?
C11 C12 C13 C14 0.7(5) . . . . ?
C12 C13 C14 C15 1.0(5) . . . . ?
C12 C13 C14 C17 -179.7(3) . . . . ?
C13 C14 C15 C16 -1.9(5) . . . . ?
C17 C14 C15 C16 178.8(3) . . . . ?
C12 C11 C16 C15 0.6(5) . . . . ?
S1 C11 C16 C15 -176.1(2) . . . . ?
C14 C15 C16 C11 1.1(5) . . . . ?
C23 C18 C19 C20 -1.7(5) . . . . ?
S2 C18 C19 C20 175.8(2) . . . . ?
C18 C19 C20 C21 0.1(5) . . . . ?
C19 C20 C21 C22 1.7(5) . . . . ?
C19 C20 C21 C24 -178.5(3) . . . . ?
C20 C21 C22 C23 -2.1(5) . . . . ?
C24 C21 C22 C23 178.1(3) . . . . ?
C21 C22 C23 C18 0.6(5) . . . . ?
C19 C18 C23 C22 1.3(4) . . . . ?
S2 C18 C23 C22 -176.2(2) . . . . ?
C9 C10 N1 C1 113.2(3) . . . . ?
C5 C10 N1 C1 -64.3(4) . . . . ?
C9 C10 N1 S1 -65.2(4) . . . . ?
C5 C10 N1 S1 117.2(3) . . . . ?
C2 C1 N1 C10 -42.5(3) . . . . ?
C3 C1 N1 C10 82.7(3) . . . . ?
C2 C1 N1 S1 136.0(2) . . . . ?
C3 C1 N1 S1 -98.8(2) . . . . ?
C6 C5 N2 C4 -114.3(3) . . . . ?
C10 C5 N2 C4 65.3(4) . . . . ?
C6 C5 N2 S2 71.6(4) . . . . ?
C10 C5 N2 S2 -108.9(3) . . . . ?
C3 C4 N2 C5 -78.2(3) . . . . ?
C3 C4 N2 S2 95.9(3) . . . . ?
C10 N1 S1 O2 -137.3(2) . . . . ?
C1 N1 S1 O2 44.2(2) . . . . ?
C10 N1 S1 O1 -6.7(3) . . . . ?
C1 N1 S1 O1 174.9(2) . . . . ?
C10 N1 S1 C11 108.9(2) . . . . ?
C1 N1 S1 C11 -69.6(2) . . . . ?
C16 C11 S1 O2 -23.2(3) . . . . ?
C12 C11 S1 O2 160.1(3) . . . . ?
C16 C11 S1 O1 -154.9(3) . . . . ?
C12 C11 S1 O1 28.3(3) . . . . ?
C16 C11 S1 N1 91.3(3) . . . . ?
C12 C11 S1 N1 -85.5(3) . . . . ?
C5 N2 S2 O4 164.9(2) . . . . ?
C4 N2 S2 O4 -9.2(2) . . . . ?
C5 N2 S2 O3 34.8(2) . . . . ?
C4 N2 S2 O3 -139.3(2) . . . . ?
C5 N2 S2 C18 -80.7(2) . . . . ?
C4 N2 S2 C18 105.2(2) . . . . ?
C23 C18 S2 O4 65.6(3) . . . . ?
C19 C18 S2 O4 -112.0(3) . . . . ?
C23 C18 S2 O3 -162.9(2) . . . . ?
C19 C18 S2 O3 19.6(3) . . . . ?
C23 C18 S2 N2 -46.8(3) . . . . ?
C19 C18 S2 N2 135.6(2) . . . . ?
